data_7115824
loop_
_publ_author_name
'Peng Li'
'Yabing He'
'Hadi D. Arman'
'Rajamani Krishna'
'Hailong Wang'
'Linhong Weng'
'Banglin Chen'

_publ_section_title
;
 A microporous six-fold interpenetrated hydrogen-bonded organic framework
 for highly selective separation of C2H4/C2H6
;
_journal_name_full Chem.Commun.
_journal_page_first 13081
_journal_paper_doi 10.1039/C4cc05506C
_journal_volume 50
_journal_year 2014
_chemical_formula_moiety 'C61 H48 N20'
_chemical_formula_sum 'C61 H48 N20'
_chemical_formula_weight 1061.19
_chemical_name_systematic HOF-4
_chemical_properties_physical 'Air-sensitive, Moisture-sensitive'
_space_group_crystal_system monoclinic
_space_group_IT_number 13
_space_group_name_Hall '-P 2yac'
_space_group_name_H-M_alt 'P 1 2/n 1'
_symmetry_space_group_name_Hall '-P 2yac'
_symmetry_space_group_name_H-M 'P 1 2/n 1'
_atom_sites_solution_hydrogens geom
_atom_sites_solution_primary direct
_atom_sites_solution_secondary difmap
_audit_creation_date 2014-06-25
_audit_creation_method
;
Olex2 1.2
(compiled 2014.03.20 svn.r2914 for OlexSys, GUI svn.r4816)
;
_cell_angle_alpha 90.00
_cell_angle_beta 90.606(6)
_cell_angle_gamma 90.00
_cell_formula_units_Z 2
_cell_length_a 20.212(6)
_cell_length_b 7.275(2)
_cell_length_c 26.666(8)
_cell_measurement_reflns_used 13649
_cell_measurement_temperature 193(2)
_cell_measurement_theta_max 40.2
_cell_measurement_theta_min 2.3
_cell_volume 3921(2)
_computing_cell_refinement
;
CrystalClear-SM Expert 2.0 r5 (Rigaku, 2010)
;
_computing_data_collection
;
CrystalClear-SM Expert 2.0 r5 (Rigaku, 2010)
;
_computing_data_reduction
;
CrystalClear-SM Expert 2.0 r5 (Rigaku, 2010)
;
_computing_molecular_graphics 'Olex2 (Dolomanov et al., 2009)'
_computing_publication_material 'Olex2 (Dolomanov et al., 2009)'
_computing_structure_refinement 'ShelXL-1997 (Sheldrick, 2008)'
_computing_structure_solution 'ShelXS-1997 (Sheldrick, 2008)'
_diffrn_ambient_temperature 193(2)
_diffrn_detector_area_resol_mean 28.5714
_diffrn_measured_fraction_theta_full 0.996
_diffrn_measured_fraction_theta_max 0.996
_diffrn_measurement_device_type
;
Saturn724 (2x2 bin mode)
;
_diffrn_measurement_method \w
_diffrn_radiation_monochromator graphite
_diffrn_radiation_type MoK\a
_diffrn_radiation_wavelength 0.71073
_diffrn_reflns_av_R_equivalents 0.0549
_diffrn_reflns_av_unetI/netI 0.0570
_diffrn_reflns_limit_h_max 24
_diffrn_reflns_limit_h_min -24
_diffrn_reflns_limit_k_max 7
_diffrn_reflns_limit_k_min -8
_diffrn_reflns_limit_l_max 31
_diffrn_reflns_limit_l_min -31
_diffrn_reflns_number 20646
_diffrn_reflns_reduction_process 'Lp corrections applied'
_diffrn_reflns_theta_full 25.01
_diffrn_reflns_theta_max 25.01
_diffrn_reflns_theta_min 2.49
_diffrn_source 'sealed tube'
_diffrn_standards_decay_% <1
_diffrn_standards_interval_count 0
_diffrn_standards_number 0
_exptl_absorpt_coefficient_mu 0.057
_exptl_absorpt_correction_T_max 0.997
_exptl_absorpt_correction_T_min 0.995
_exptl_absorpt_correction_type multi-scan
_exptl_absorpt_process_details 'ABSCOR (Higashi, 1995)'
_exptl_crystal_colour colourless
_exptl_crystal_density_diffrn 0.899
_exptl_crystal_density_method 'not measured'
_exptl_crystal_description needle
_exptl_crystal_F_000 1108
_exptl_crystal_recrystallization_method 'Re-crystallisation from solvent: DMF'
_exptl_crystal_size_max 0.4
_exptl_crystal_size_mid 0.07
_exptl_crystal_size_min 0.05
_platon_squeeze_details
;
;
_refine_diff_density_max 0.502
_refine_diff_density_min -0.421
_refine_diff_density_rms 0.063
_refine_ls_extinction_method none
_refine_ls_goodness_of_fit_ref 1.133
_refine_ls_hydrogen_treatment constr
_refine_ls_matrix_type full
_refine_ls_number_parameters 393
_refine_ls_number_reflns 6927
_refine_ls_number_restraints 0
_refine_ls_restrained_S_all 1.133
_refine_ls_R_factor_all 0.1442
_refine_ls_R_factor_gt 0.0976
_refine_ls_shift/su_max 0.001
_refine_ls_shift/su_mean 0.000
_refine_ls_structure_factor_coef Fsqd
_refine_ls_weighting_details 'calc w=1/[\s^2^(Fo^2^)+(0.0200P)^2^+7.8000P] where P=(Fo^2^+2Fc^2^)/3'
_refine_ls_weighting_scheme calc
_refine_ls_wR_factor_gt 0.1992
_refine_ls_wR_factor_ref 0.2139
_reflns_number_gt 4534
_reflns_number_total 6927
_reflns_threshold_expression >2sigma(I)
_cod_data_source_file c4cc05506c2.cif
_cod_data_source_block HOF-4
_cod_database_code 7115824
_olex2_refinement_description
;
1. Others
 Fixed U12: C1(0)
 Fixed U23: C1(0)
 Fixed Uiso: H3(0.054) H4(0.066) H6(0.053) H7(0.053) H9(0.103) H10(0.113)
 H12(0.086) H13(0.075) H18(0.05) H19(0.052) H21(0.054) H22(0.054) H24(0.072)
 H25(0.074) H27(0.06) H28(0.06) H4A(0.12) H4B(0.12) H5A(0.17) H5B(0.17)
 H9A(0.084) H9B(0.084) H10A(0.067) H10B(0.067)
 Fixed X: C1(0.25) H3(0.3198) H4(0.4045) H6(0.3954) H7(0.3105) H9(0.5135)
 H10(0.5977) H12(0.5269) H13(0.4409) H18(0.1902) H19(0.2228) H21(0.3976)
 H22(0.364) H24(0.2507) H25(0.2856) H27(0.4716) H28(0.4362) H4A(0.8026)
 H4B(0.765) H5A(0.7372) H5B(0.6745) H9A(0.3658) H9B(0.319) H10A(0.5415)
 H10B(0.5538)
 Fixed Y: H3(1.0873) H4(1.2766) H6(1.5374) H7(1.3462) H9(1.3602) H10(1.5434)
 H12(1.9563) H13(1.7783) H18(0.7863) H19(0.5602) H21(0.8172) H22(1.0404)
 H24(0.4171) H25(0.1546) H27(0.2629) H28(0.5263) H4A(1.8881) H4B(1.7121)
 H5A(2.3574) H5B(2.3425) H9A(-0.3804) H9B(-0.2231) H10A(-0.4182) H10B(-0.2664)
 Fixed Z: C1(0.75) H3(0.8389) H4(0.864) H6(0.7312) H7(0.7069) H9(0.8568)
 H10(0.8864) H12(0.8048) H13(0.7807) H18(0.7067) H19(0.6526) H21(0.6383)
 H22(0.693) H24(0.5845) H25(0.5431) H27(0.5856) H28(0.6254) H4A(0.9517)
 H4B(0.9497) H5A(0.8537) H5B(0.8241) H9A(0.4246) H9B(0.4285) H10A(0.5334)
 H10B(0.5698)
;

loop_
_space_group_symop_id
_space_group_symop_operation_xyz
1 'x, y, z'
2 '-x+1/2, y, -z+1/2'
3 '-x, -y, -z'
4 'x-1/2, -y, z-1/2'

loop_
_atom_site_label
_atom_site_type_symbol
_atom_site_fract_x
_atom_site_fract_y
_atom_site_fract_z
_atom_site_U_iso_or_equiv
_atom_site_adp_type
_atom_site_occupancy
_atom_site_symmetry_multiplicity
_atom_site_calc_flag
_atom_site_refinement_flags
C1 C 0.2500 1.0660(7) 0.7500 0.0363(12) Uani 1 2 d S
C2 C 0.30628(19) 1.1906(5) 0.76959(14) 0.0382(9) Uani 1 1 d .
C3 C 0.3350(2) 1.1766(5) 0.81689(16) 0.0451(10) Uani 1 1 d .
H3 H 0.3198 1.0873 0.8389 0.054 Uiso 1 1 calc R
C4 C 0.3858(2) 1.2923(6) 0.83222(17) 0.0548(11) Uani 1 1 d .
H4 H 0.4045 1.2766 0.8640 0.066 Uiso 1 1 calc R
C5 C 0.4096(2) 1.4306(5) 0.80160(17) 0.0497(11) Uani 1 1 d .
C6 C 0.3804(2) 1.4477(5) 0.75311(16) 0.0439(10) Uani 1 1 d .
H6 H 0.3954 1.5374 0.7312 0.053 Uiso 1 1 calc R
C7 C 0.3297(2) 1.3309(5) 0.73849(15) 0.0439(10) Uani 1 1 d .
H7 H 0.3105 1.3462 0.7069 0.053 Uiso 1 1 calc R
C8 C 0.4648(3) 1.5511(6) 0.81770(18) 0.0586(12) Uani 1 1 d .
C9 C 0.5146(4) 1.4833(9) 0.8475(3) 0.142(4) Uani 1 1 d .
H9 H 0.5135 1.3602 0.8568 0.103 Uiso 1 1 calc R
C10 C 0.5664(4) 1.5917(10) 0.8642(4) 0.147(4) Uani 1 1 d .
H10 H 0.5977 1.5434 0.8864 0.113 Uiso 1 1 calc R
C11 C 0.5720(3) 1.7701(7) 0.84827(18) 0.0683(14) Uani 1 1 d .
C12 C 0.5241(3) 1.8362(7) 0.8166(2) 0.0718(15) Uani 1 1 d .
H12 H 0.5269 1.9563 0.8048 0.086 Uiso 1 1 calc R
C13 C 0.4726(3) 1.7286(6) 0.80223(19) 0.0622(13) Uani 1 1 d .
H13 H 0.4409 1.7783 0.7807 0.075 Uiso 1 1 calc R
C14 C 0.6312(3) 1.8763(7) 0.86438(19) 0.0660(14) Uani 1 1 d .
C15 C 0.7255(3) 1.9012(8) 0.9106(2) 0.091(2) Uani 1 1 d .
C16 C 0.6908(4) 2.1362(10) 0.8656(4) 0.135(4) Uani 1 1 d .
C17 C 0.27383(19) 0.9351(5) 0.70830(14) 0.0383(9) Uani 1 1 d .
C18 C 0.2327(2) 0.7910(5) 0.69375(15) 0.0413(9) Uani 1 1 d .
H18 H 0.1902 0.7863 0.7067 0.050 Uiso 1 1 calc R
C19 C 0.2519(2) 0.6546(5) 0.66092(15) 0.0437(10) Uani 1 1 d .
H19 H 0.2228 0.5602 0.6526 0.052 Uiso 1 1 calc R
C20 C 0.3155(2) 0.6584(5) 0.64007(14) 0.0432(10) Uani 1 1 d .
C21 C 0.3559(2) 0.8081(5) 0.65260(15) 0.0451(10) Uani 1 1 d .
H21 H 0.3976 0.8172 0.6383 0.054 Uiso 1 1 calc R
C22 C 0.3358(2) 0.9429(5) 0.68571(15) 0.0449(10) Uani 1 1 d .
H22 H 0.3640 1.0404 0.6930 0.054 Uiso 1 1 calc R
C23 C 0.3389(2) 0.4995(5) 0.61019(15) 0.0441(10) Uani 1 1 d .
C24 C 0.2954(3) 0.3869(6) 0.58507(18) 0.0604(13) Uani 1 1 d .
H24 H 0.2507 0.4171 0.5845 0.072 Uiso 1 1 calc R
C25 C 0.3161(2) 0.2277(6) 0.56021(18) 0.0614(13) Uani 1 1 d .
H25 H 0.2856 0.1546 0.5431 0.074 Uiso 1 1 calc R
C26 C 0.3818(2) 0.1806(6) 0.56126(16) 0.0529(11) Uani 1 1 d .
C27 C 0.4269(2) 0.2930(6) 0.58543(16) 0.0500(10) Uani 1 1 d .
H27 H 0.4716 0.2629 0.5856 0.060 Uiso 1 1 calc R
C28 C 0.4054(2) 0.4510(5) 0.60943(17) 0.0502(11) Uani 1 1 d .
H28 H 0.4362 0.5263 0.6254 0.060 Uiso 1 1 calc R
C29 C 0.4042(2) 0.0081(6) 0.53551(17) 0.0511(11) Uani 1 1 d .
C30 C 0.3878(3) -0.2159(7) 0.47819(19) 0.0680(14) Uani 1 1 d .
C31 C 0.4760(2) -0.2296(5) 0.52986(16) 0.0449(10) Uani 1 1 d .
N1 N 0.6748(3) 1.7952(7) 0.8948(2) 0.105(2) Uani 1 1 d .
N2 N 0.7355(3) 2.0702(7) 0.8990(2) 0.0877(16) Uani 1 1 d .
N3 N 0.6367(3) 2.0449(6) 0.8472(2) 0.0914(17) Uani 1 1 d .
N4 N 0.7694(4) 1.8250(9) 0.9408(3) 0.159(4) Uani 1 1 d .
H4A H 0.8026 1.8881 0.9517 0.120 Uiso 1 1 calc R
H4B H 0.7650 1.7121 0.9497 0.120 Uiso 1 1 calc R
N5 N 0.7021(6) 2.2971(11) 0.8455(7) 0.212(14) Uani 1 1 d .
H5A H 0.7372 2.3574 0.8537 0.170 Uiso 1 1 calc R
H5B H 0.6745 2.3425 0.8241 0.170 Uiso 1 1 calc R
N6 N 0.3658(2) -0.0554(5) 0.49859(16) 0.0650(12) Uani 1 1 d .
N7 N 0.44070(19) -0.3097(5) 0.49326(13) 0.0513(9) Uani 1 1 d .
N8 N 0.46019(17) -0.0689(4) 0.55298(13) 0.0455(8) Uani 1 1 d .
N9 N 0.3535(3) -0.2808(7) 0.4392(2) 0.105(2) Uani 1 1 d .
H9A H 0.3658 -0.3804 0.4246 0.084 Uiso 1 1 calc R
H9B H 0.3190 -0.2231 0.4285 0.084 Uiso 1 1 calc R
N10 N 0.53013(18) -0.3147(5) 0.54629(15) 0.0555(10) Uani 1 1 d .
H10A H 0.5415 -0.4182 0.5334 0.067 Uiso 1 1 calc R
H10B H 0.5538 -0.2664 0.5698 0.067 Uiso 1 1 calc R

loop_
_atom_site_aniso_label
_atom_site_aniso_U_11
_atom_site_aniso_U_22
_atom_site_aniso_U_33
_atom_site_aniso_U_23
_atom_site_aniso_U_13
_atom_site_aniso_U_12
C1 0.046(3) 0.027(2) 0.036(3) 0.000 0.000(2) 0.000
C2 0.046(2) 0.0288(19) 0.040(2) -0.0025(15) -0.0050(17) 0.0016(15)
C3 0.058(2) 0.033(2) 0.044(2) 0.0051(16) -0.0044(19) -0.0026(17)
C4 0.074(3) 0.046(2) 0.044(2) 0.0082(18) -0.018(2) -0.004(2)
C5 0.057(3) 0.035(2) 0.056(3) 0.0032(18) -0.016(2) -0.0044(18)
C6 0.055(2) 0.0299(19) 0.047(2) 0.0049(16) -0.0023(19) 0.0001(17)
C7 0.047(2) 0.044(2) 0.041(2) -0.0027(16) -0.0072(18) -0.0069(18)
C8 0.076(3) 0.043(2) 0.056(3) 0.0064(19) -0.020(2) -0.019(2)
C9 0.150(7) 0.081(4) 0.191(8) 0.075(5) -0.126(7) -0.071(4)
C10 0.147(7) 0.093(5) 0.198(9) 0.071(6) -0.121(7) -0.058(5)
C11 0.087(4) 0.069(3) 0.049(3) 0.010(2) -0.016(3) -0.032(3)
C12 0.080(3) 0.053(3) 0.082(4) 0.014(3) -0.011(3) -0.015(3)
C13 0.071(3) 0.052(3) 0.064(3) 0.011(2) -0.014(2) -0.014(2)
C14 0.076(3) 0.067(3) 0.054(3) 0.005(2) -0.011(3) -0.024(3)
C15 0.117(5) 0.069(4) 0.087(4) 0.018(3) -0.055(4) -0.044(3)
C16 0.116(6) 0.069(4) 0.218(10) 0.045(5) -0.067(6) -0.048(4)
C17 0.049(2) 0.0277(18) 0.039(2) 0.0009(15) 0.0011(17) -0.0002(16)
C18 0.046(2) 0.0321(19) 0.046(2) 0.0017(16) 0.0002(18) 0.0025(16)
C19 0.053(2) 0.0293(19) 0.049(2) 0.0013(16) -0.0063(19) 0.0068(17)
C20 0.060(3) 0.034(2) 0.035(2) 0.0052(15) 0.0012(18) 0.0106(18)
C21 0.060(2) 0.036(2) 0.040(2) 0.0087(16) 0.0123(19) 0.0006(18)
C22 0.057(2) 0.034(2) 0.044(2) 0.0018(16) 0.0023(19) -0.0021(18)
C23 0.064(3) 0.034(2) 0.034(2) 0.0014(15) 0.0057(19) 0.0062(18)
C24 0.070(3) 0.051(3) 0.059(3) -0.010(2) -0.017(2) 0.023(2)
C25 0.070(3) 0.056(3) 0.058(3) -0.026(2) -0.019(2) 0.023(2)
C26 0.071(3) 0.040(2) 0.047(2) -0.0041(18) -0.003(2) 0.024(2)
C27 0.058(3) 0.047(2) 0.046(2) -0.0019(18) 0.009(2) 0.001(2)
C28 0.062(3) 0.037(2) 0.051(3) -0.0034(18) 0.009(2) 0.0034(19)
C29 0.064(3) 0.043(2) 0.046(2) -0.0063(18) 0.005(2) 0.014(2)
C30 0.091(4) 0.060(3) 0.053(3) -0.012(2) -0.016(3) 0.026(3)
C31 0.050(2) 0.038(2) 0.047(2) 0.0048(17) 0.0116(19) 0.0149(18)
N1 0.134(5) 0.084(3) 0.095(4) 0.034(3) -0.061(4) -0.051(3)
N2 0.090(3) 0.072(3) 0.099(4) 0.024(3) -0.031(3) -0.027(3)
N3 0.090(3) 0.058(3) 0.126(5) 0.020(3) -0.029(3) -0.024(2)
N4 0.207(8) 0.089(4) 0.180(7) 0.039(4) -0.130(6) -0.064(5)
N5 0.283(13) 0.110(6) 0.24(3) 0.051(12) -0.165(18) -0.130(8)
N6 0.080(3) 0.051(2) 0.063(2) -0.0195(18) -0.018(2) 0.037(2)
N7 0.066(2) 0.0422(19) 0.046(2) -0.0026(15) -0.0036(18) 0.0186(17)
N8 0.055(2) 0.0390(18) 0.0430(19) 0.0034(14) 0.0115(16) 0.0113(16)
N9 0.118(4) 0.083(3) 0.112(4) -0.044(3) -0.056(4) 0.060(3)
N10 0.057(2) 0.042(2) 0.067(3) -0.0069(17) 0.0011(19) 0.0124(17)

loop_
_atom_type_symbol
_atom_type_description
_atom_type_scat_dispersion_real
_atom_type_scat_dispersion_imag
_atom_type_scat_source
C C 0.0033 0.0016 'International Tables Vol C Tables 4.2.6.8 and 6.1.1.4'
H H 0.0000 0.0000 'International Tables Vol C Tables 4.2.6.8 and 6.1.1.4'
N N 0.0061 0.0033 'International Tables Vol C Tables 4.2.6.8 and 6.1.1.4'

loop_
_geom_angle_atom_site_label_1
_geom_angle_atom_site_label_2
_geom_angle_atom_site_label_3
_geom_angle
_geom_angle_site_symmetry_1
_geom_angle_site_symmetry_3
C2 C1 C2 108.0(4) . 2_556
C2 C1 C17 111.8(2) . .
C2 C1 C17 110.7(2) 2_556 .
C2 C1 C17 110.7(2) . 2_556
C2 C1 C17 111.8(2) 2_556 2_556
C17 C1 C17 103.9(4) 2_556 .
C3 C2 C1 124.5(3) . .
C3 C2 C7 116.8(3) . .
C7 C2 C1 118.7(3) . .
C4 C3 C2 121.7(4) . .
C5 C4 C3 121.9(4) . .
C4 C5 C6 117.2(4) . .
C4 C5 C8 121.7(4) . .
C6 C5 C8 121.1(4) . .
C7 C6 C5 120.1(4) . .
C6 C7 C2 122.3(4) . .
C9 C8 C5 120.2(4) . .
C13 C8 C5 124.2(4) . .
C13 C8 C9 115.4(4) . .
C8 C9 C10 122.2(5) . .
C11 C10 C9 120.3(6) . .
C10 C11 C14 118.2(5) . .
C12 C11 C10 117.7(5) . .
C12 C11 C14 124.0(5) . .
C13 C12 C11 120.6(5) . .
C12 C13 C8 123.5(5) . .
N1 C14 C11 118.2(5) . .
N3 C14 C11 117.1(5) . .
N3 C14 N1 124.6(5) . .
N2 C15 N1 126.4(6) . .
N2 C15 N4 116.4(5) . .
N4 C15 N1 117.2(5) . .
N2 C16 N3 126.2(6) . .
N5 C16 N2 118.0(6) . .
N5 C16 N3 115.6(7) . .
C18 C17 C1 118.4(3) . .
C18 C17 C22 116.5(3) . .
C22 C17 C1 125.0(3) . .
C19 C18 C17 123.1(4) . .
C18 C19 C20 120.1(4) . .
C19 C20 C23 119.7(4) . .
C21 C20 C19 117.1(3) . .
C21 C20 C23 123.0(4) . .
C22 C21 C20 121.9(4) . .
C21 C22 C17 121.2(4) . .
C24 C23 C20 121.4(4) . .
C24 C23 C28 117.1(4) . .
C28 C23 C20 121.3(4) . .
C23 C24 C25 122.1(4) . .
C26 C25 C24 119.5(4) . .
C25 C26 C27 119.8(4) . .
C25 C26 C29 119.7(4) . .
C27 C26 C29 120.4(4) . .
C26 C27 C28 119.8(4) . .
C27 C28 C23 121.7(4) . .
N6 C29 C26 116.9(4) . .
N6 C29 N8 126.5(4) . .
N8 C29 C26 116.6(4) . .
N7 C30 N6 125.8(4) . .
N7 C30 N9 117.8(4) . .
N9 C30 N6 116.5(4) . .
N7 C31 N8 125.4(4) . .
N10 C31 N7 118.0(4) . .
N10 C31 N8 116.6(4) . .
C14 N1 C15 115.8(5) . .
C15 N2 C16 113.2(5) . .
C14 N3 C16 113.6(5) . .
C29 N6 C30 113.7(4) . .
C30 N7 C31 114.7(4) . .
C29 N8 C31 113.7(4) . .

loop_
_geom_bond_atom_site_label_1
_geom_bond_atom_site_label_2
_geom_bond_distance
_geom_bond_site_symmetry_2
C1 C2 1.541(5) .
C1 C2 1.541(5) 2_556
C1 C17 1.545(5) .
C1 C17 1.545(5) 2_556
C2 C3 1.387(5) .
C2 C7 1.401(5) .
C3 C4 1.386(6) .
C4 C5 1.385(6) .
C5 C6 1.421(6) .
C5 C8 1.479(6) .
C6 C7 1.384(5) .
C8 C9 1.368(7) .
C8 C13 1.365(6) .
C9 C10 1.382(8) .
C10 C11 1.370(8) .
C11 C12 1.366(7) .
C11 C14 1.484(7) .
C12 C13 1.354(7) .
C14 N1 1.328(7) .
C14 N3 1.315(7) .
C15 N1 1.346(7) .
C15 N2 1.285(7) .
C15 N4 1.316(8) .
C16 N2 1.349(9) .
C16 N3 1.365(8) .
C16 N5 1.309(10) .
C17 C18 1.390(5) .
C17 C22 1.396(6) .
C18 C19 1.382(5) .
C19 C20 1.405(6) .
C20 C21 1.400(6) .
C20 C23 1.485(5) .
C21 C22 1.384(6) .
C23 C24 1.371(6) .
C23 C28 1.390(6) .
C24 C25 1.401(6) .
C25 C26 1.370(6) .
C26 C27 1.380(6) .
C26 C29 1.503(5) .
C27 C28 1.388(6) .
C29 N6 1.329(6) .
C29 N8 1.342(5) .
C30 N6 1.364(6) .
C30 N7 1.327(6) .
C30 N9 1.331(6) .
C31 N7 1.336(5) .
C31 N8 1.361(5) .
C31 N10 1.328(5) .

loop_
_platon_squeeze_void_nr
_platon_squeeze_void_average_x
_platon_squeeze_void_average_y
_platon_squeeze_void_average_z
_platon_squeeze_void_volume
_platon_squeeze_void_count_electrons
1 0.500 -0.036 0.000 384.1 11.7
2 0.250 0.039 0.250 425.5 13.7
3 1.000 -0.027 0.500 384.1 11.7
4 0.750 -0.101 0.750 425.6 13.4
